data_7203882
loop_
_publ_author_name
'Tapuhi, Yitzhak'
'Rachel Suissa, Michal'
'Cohen, Shmuel'
'Biedermann, P. Ulrich'
'Levy, Amalia'
'Agranat, Israel'

_publ_section_title
;
 The stereochemistry of overcrowded homomerous bistricyclic aromatic
 enes with alkylidene bridges
;
_journal_issue 1
_journal_name_full 'Journal of the Chemical Society, Perkin Transactions 2'
_journal_page_first 93
_journal_paper_doi 10.1039/a906696i
_journal_year 2000
_chemical_compound_source 'Rachel Suissa'
_chemical_formula_moiety 1/2(C32H30)
_chemical_formula_weight 207.29
_space_group_IT_number 14
_symmetry_cell_setting monoclinic
_symmetry_Int_Tables_number 14
_symmetry_space_group_name_Hall '-P 2yn'
_symmetry_space_group_name_H-M 'P 1 21/n 1'
_audit_creation_date 'Mon Jun 28 09:01:28 1999'
_audit_creation_method 'from TEXRAY.INF file'
_cell_angle_alpha 90
_cell_angle_beta 90
_cell_angle_gamma 90
_cell_formula_units_Z 4
_cell_length_a 12.1390
_cell_length_b 8.2600
_cell_length_c 11.8160
_cell_measurement_reflns_used 18
_cell_measurement_temperature 293.2
_cell_measurement_theta_max 15.0
_cell_measurement_theta_min 10.0
_cell_volume 1184.768
_computing_cell_refinement 'Philips 1100 Diffractometer Control'
_computing_data_collection 'Philips 1100 Diffractometer Control'
_computing_data_reduction teXsan
_computing_publication_material teXsan
_computing_structure_refinement teXsan
_computing_structure_solution SHELXS86
_diffrn_ambient_temperature 293.2
_diffrn_measurement_device UNKNOWN
_diffrn_measurement_method 'omega/2-theta scans'
_diffrn_orient_matrix_UB_11 0.00000
_diffrn_orient_matrix_UB_12 0.00000
_diffrn_orient_matrix_UB_13 0.00000
_diffrn_orient_matrix_UB_21 0.00000
_diffrn_orient_matrix_UB_22 0.00000
_diffrn_orient_matrix_UB_23 0.00000
_diffrn_orient_matrix_UB_31 0.00000
_diffrn_orient_matrix_UB_32 0.00000
_diffrn_orient_matrix_UB_33 0.00000
_diffrn_radiation_detector scintillation
_diffrn_radiation_monochromator graphite
_diffrn_radiation_source 'X-ray tube'
_diffrn_radiation_type MoKalpha
_diffrn_radiation_wavelength 0.7107
_diffrn_reflns_av_R_equivalents 2.25
_diffrn_reflns_limit_h_max 14
_diffrn_reflns_limit_h_min -14
_diffrn_reflns_limit_k_max 10
_diffrn_reflns_limit_k_min 0
_diffrn_reflns_limit_l_max 14
_diffrn_reflns_limit_l_min 0
_diffrn_reflns_number 2606
_diffrn_reflns_theta_max 26.01
_diffrn_reflns_theta_min 2
_diffrn_standards_decay_% 0.00
_diffrn_standards_interval_count 75
_diffrn_standards_number 3
_exptl_absorpt_coefficient_mu 0.061
_exptl_crystal_colour unknown
_exptl_crystal_density_diffrn 1.162
_exptl_crystal_density_meas 0.000
_exptl_crystal_description unknown
_exptl_crystal_F_000 444.00
_exptl_crystal_size_max 0.000
_exptl_crystal_size_mid 0.000
_exptl_crystal_size_min 0.000
_refine_diff_density_max -0.22
_refine_diff_density_min 0.20
_refine_ls_extinction_coef 20.42225
_refine_ls_extinction_method Zachariasen_type_2_Gaussian_isotropic
_refine_ls_goodness_of_fit_obs 1.750
_refine_ls_hydrogen_treatment noref
_refine_ls_matrix_type full
_refine_ls_number_parameters 146
_refine_ls_number_reflns 1553
_refine_ls_number_restraints 0
_refine_ls_R_factor_obs 0.0540
_refine_ls_shift/esd_max 0.0000
_refine_ls_structure_factor_coef F
_refine_ls_weighting_scheme sigma
_refine_ls_wR_factor_obs 0.0650
_reflns_number_observed 1553
_reflns_number_total 2606
_reflns_observed_criterion 2.00
_cod_data_source_file a906696i.txt
_cod_data_source_block '[E87]_R.S._P21/n'
_cod_depositor_comments
;
The following automatic conversions were performed:

'_atom_site_thermal_displace_type' tag value 'Uij' was replaced with
'Uani' value 31 time.

Automatic conversion script
Id: cif_fix_values 1646 2011-03-28 12:23:43Z adriana 
;
_cod_original_cell_volume 1184.6000
_cod_original_sg_symbol_H-M 'P 21/n     '
_cod_database_code 7203882

loop_
_symmetry_equiv_pos_as_xyz
'   +x,   +y,   +z'
1/2-x,1/2+y,1/2-z
'   -x,   -y,   -z'
1/2+x,1/2-y,1/2+z

loop_
_atom_site_aniso_label
_atom_site_aniso_U_11
_atom_site_aniso_U_22
_atom_site_aniso_U_33
_atom_site_aniso_U_12
_atom_site_aniso_U_13
_atom_site_aniso_U_23
C(1) 0.043(1) 0.055(2) 0.043(1) -0.008(1) 0.006(1) -0.009(1)
C(2) 0.064(2) 0.084(2) 0.039(2) -0.029(2) 0.008(1) -0.005(2)
C(3) 0.078(2) 0.096(3) 0.043(2) -0.023(2) -0.007(2) 0.026(2)
C(4) 0.062(2) 0.069(2) 0.060(2) 0.003(2) -0.008(2) 0.023(2)
C(4a) 0.040(1) 0.041(2) 0.043(1) -0.002(1) -0.005(1) 0.007(1)
C(5) 0.036(2) 0.068(2) 0.058(2) 0.002(1) 0.007(1) -0.005(2)
C(6) 0.049(2) 0.087(2) 0.049(2) -0.020(2) 0.012(1) 0.002(2)
C(7) 0.051(2) 0.074(2) 0.054(2) -0.022(2) -0.003(1) 0.017(2)
C(8) 0.041(2) 0.050(2) 0.053(2) -0.005(1) -0.007(1) 0.011(1)
C(8a) 0.032(1) 0.039(1) 0.038(1) -0.002(1) -0.0032(10) 0.002(1)
C(9) 0.031(1) 0.035(1) 0.042(1) 0.003(1) 0.002(1) 0.001(1)
C(9a) 0.034(1) 0.040(1) 0.033(1) -0.004(1) 0.0009(10) -0.001(1)
C(10) 0.037(1) 0.043(2) 0.054(2) 0.010(1) -0.001(1) 0.001(1)
C(10a) 0.036(1) 0.046(2) 0.034(1) -0.003(1) 0.002(1) -0.005(1)
C(11) 0.072(2) 0.047(2) 0.086(2) 0.012(2) 0.008(2) -0.003(2)
C(12) 0.046(2) 0.088(2) 0.080(2) 0.020(2) -0.005(2) 0.016(2)

loop_
_atom_site_label
_atom_site_fract_x
_atom_site_fract_y
_atom_site_fract_z
_atom_site_U_iso_or_equiv
_atom_site_thermal_displace_type
_atom_site_calc_flag
_atom_site_calc_attached_atom
C(1) 0.5075(2) 0.5037(3) 0.2599(2) 0.0468 Uani ? ?
C(2) 0.4938(3) 0.5794(4) 0.1573(2) 0.0621 Uani ? ?
C(3) 0.4084(3) 0.6870(5) 0.1424(2) 0.0723 Uani ? ?
C(4) 0.3366(3) 0.7146(4) 0.2290(3) 0.0638 Uani ? ?
C(4a) 0.3474(2) 0.6377(3) 0.3342(2) 0.0413 Uani ? ?
C(5) 0.1740(2) 0.5020(4) 0.5834(2) 0.0538 Uani ? ?
C(6) 0.1681(2) 0.3704(4) 0.6543(2) 0.0616 Uani ? ?
C(7) 0.2514(3) 0.2581(4) 0.6559(2) 0.0597 Uani ? ?
C(8) 0.3424(2) 0.2832(3) 0.5908(2) 0.0479 Uani ? ?
C(8a) 0.3518(2) 0.4180(3) 0.5214(2) 0.0363 Uani ? ?
C(9) 0.4579(2) 0.4509(3) 0.4612(2) 0.0361 Uani ? ?
C(9a) 0.4366(2) 0.5319(3) 0.3495(2) 0.0357 Uani ? ?
C(10) 0.2645(2) 0.6680(3) 0.4287(2) 0.0449 Uani ? ?
C(10a) 0.2642(2) 0.5270(3) 0.5124(2) 0.0387 Uani ? ?
C(11) 0.2936(2) 0.8274(4) 0.4900(3) 0.0682 Uani ? ?
C(12) 0.1479(2) 0.6853(4) 0.3755(3) 0.0715 Uani ? ?
H(1) 0.5665 0.4295 0.2702 0.0559 Uani ? ?
H(2) 0.5433 0.5579 0.0975 0.0745 Uani ? ?
H(3) 0.3989 0.7420 0.0723 0.0868 Uani ? ?
H(4) 0.2776 0.7882 0.2169 0.0769 Uani ? ?
H(5) 0.1151 0.5780 0.5821 0.0652 Uani ? ?
H(6) 0.1066 0.3572 0.7020 0.0740 Uani ? ?
H(7) 0.2460 0.1642 0.7016 0.0722 Uani ? ?
H(8) 0.4006 0.2061 0.5933 0.0576 Uani ? ?
H(9) 0.4905 0.3490 0.4458 0.0434 Uani ? ?
H(111) 0.3657 0.8199 0.5222 0.0829 Uani ? ?
H(112) 0.2910 0.9144 0.4374 0.0829 Uani ? ?
H(113) 0.2422 0.8465 0.5482 0.0829 Uani ? ?
H(121) 0.0965 0.7063 0.4335 0.0857 Uani ? ?
H(122) 0.1473 0.7726 0.3231 0.0857 Uani ? ?
H(123) 0.1285 0.5880 0.3375 0.0857 Uani ? ?

loop_
_atom_type_symbol
_atom_type_oxidation_number
_atom_type_number_in_cell
_atom_type_scat_dispersion_real
_atom_type_scat_dispersion_imag
_atom_type_scat_source
C 0 64 0.003 0.002 'International Tables'
H 0 60 0.000 0.000 'International Tables'

loop_
_geom_angle_atom_site_label_1
_geom_angle_atom_site_label_2
_geom_angle_atom_site_label_3
_geom_angle
_geom_angle_site_symmetry_1
_geom_angle_site_symmetry_2
_geom_angle_site_symmetry_3
_geom_angle_publ_flag
C(2) C(1) C(9a) 121.8(3) ? ? ? yes
C(1) C(2) C(3) 119.2(3) ? ? ? yes
C(2) C(3) C(4) 119.9(3) ? ? ? yes
C(3) C(4) C(4a) 122.4(3) ? ? ? yes
C(4) C(4a) C(9a) 117.2(2) ? ? ? yes
C(4) C(4a) C(10) 121.3(2) ? ? ? yes
C(9a) C(4a) C(10) 121.5(2) ? ? ? yes
C(6) C(5) C(10a) 121.9(3) ? ? ? yes
C(5) C(6) C(7) 119.8(2) ? ? ? yes
C(6) C(7) C(8) 119.3(3) ? ? ? yes
C(7) C(8) C(8a) 121.9(3) ? ? ? yes
C(8) C(8a) C(9) 120.2(2) ? ? ? yes
C(8) C(8a) C(10a) 119.4(2) ? ? ? yes
C(9) C(8a) C(10a) 120.3(2) ? ? ? yes
C(8a) C(9) C(9) 111.6(2) ? ? ? yes
C(8a) C(9) C(9a) 111.2(2) ? ? ? yes
C(9) C(9) C(9a) 112.4(2) ? ? ? yes
C(1) C(9a) C(4a) 119.5(2) ? ? ? yes
C(1) C(9a) C(9) 119.6(2) ? ? ? yes
C(4a) C(9a) C(9) 120.9(2) ? ? ? yes
C(4a) C(10) C(10a) 110.8(2) ? ? ? yes
C(4a) C(10) C(11) 109.5(2) ? ? ? yes
C(4a) C(10) C(12) 109.0(2) ? ? ? yes
C(10a) C(10) C(11) 110.5(2) ? ? ? yes
C(10a) C(10) C(12) 108.7(2) ? ? ? yes
C(11) C(10) C(12) 108.2(2) ? ? ? yes
C(5) C(10a) C(8a) 117.4(2) ? ? ? yes
C(5) C(10a) C(10) 120.6(2) ? ? ? yes
C(8a) C(10a) C(10) 122.0(2) ? ? ? yes

loop_
_geom_bond_atom_site_label_1
_geom_bond_atom_site_label_2
_geom_bond_distance
_geom_bond_site_symmetry_1
_geom_bond_site_symmetry_2
_geom_bond_publ_flag
C(1) C(2) 1.372(4) ? ? yes
C(1) C(9a) 1.394(3) ? ? yes
C(2) C(3) 1.374(4) ? ? yes
C(3) C(4) 1.374(4) ? ? yes
C(4) C(4a) 1.400(4) ? ? yes
C(4a) C(9a) 1.401(3) ? ? yes
C(4a) C(10) 1.536(3) ? ? yes
C(5) C(6) 1.375(4) ? ? yes
C(5) C(10a) 1.405(3) ? ? yes
C(6) C(7) 1.372(4) ? ? yes
C(7) C(8) 1.372(4) ? ? yes
C(8) C(8a) 1.389(3) ? ? yes
C(8a) C(9) 1.506(3) ? ? yes
C(8a) C(10a) 1.397(3) ? ? yes
C(9) C(9) 1.585(4) ? ? yes
C(9) C(9a) 1.499(3) ? ? yes
C(10) C(10a) 1.528(3) ? ? yes
C(10) C(11) 1.541(4) ? ? yes
C(10) C(12) 1.546(4) ? ? yes
